data_2310370
loop_
_publ_author_name
'Cromer, D.T.'
'Kay, M.I.'

_publ_section_title
;
 Refinement of the alum structures IV. Neutron diffraction study of
 deuterated ammonium alum, N D4 Al (S O4)2 (D2 O)12, an alpha-Alum
;
_journal_name_full 'Acta Crystallographica (1,1948-23,1967)'
_journal_page_first 800
_journal_page_last 805
_journal_volume 22
_journal_year 1967
_chemical_formula_sum 'Al D28 N O20 S2'
_chemical_name_systematic '(N D4) Al (S O4)2 (D2 O)12'
_space_group_IT_number 205
_symmetry_space_group_name_Hall '-P 2ac 2ab 3'
_symmetry_space_group_name_H-M 'P a -3'
_cell_angle_alpha 90
_cell_angle_beta 90
_cell_angle_gamma 90
_cell_formula_units_Z 4
_cell_length_a 12.243
_cell_length_b 12.243
_cell_length_c 12.243
_cell_volume 1835.116
_citation_journal_id_ASTM ACCRA9
_cod_data_source_file Cromer_ACCRA9_1967_1092.cif
_cod_data_source_block D28Al1N1O20S2
_cod_original_formula_sum 'D28 Al1 N1 O20 S2'
_cod_database_code 2310370

loop_
_symmetry_equiv_pos_as_xyz
x,y,z
-x+1/2,-y,z+1/2
x+1/2,-y+1/2,-z
-x,y+1/2,-z+1/2
z,x,y
-z+1/2,-x,y+1/2
z+1/2,-x+1/2,-y
-z,x+1/2,-y+1/2
y,z,x
y+1/2,-z+1/2,-x
-y,z+1/2,-x+1/2
-y+1/2,-z,x+1/2
-x,-y,-z
x-1/2,y,-z-1/2
-x-1/2,y-1/2,z
x,-y-1/2,z-1/2
-z,-x,-y
z-1/2,x,-y-1/2
-z-1/2,x-1/2,y
z,-x-1/2,y-1/2
-y,-z,-x
-y-1/2,z-1/2,x
y,-z-1/2,x-1/2
y-1/2,z,-x-1/2

loop_
_atom_site_label
_atom_site_type_symbol
_atom_site_fract_x
_atom_site_fract_y
_atom_site_fract_z
_atom_site_occupancy
_atom_site_U_iso_or_equiv
D5 D+1 0.0273 0.0441 0.2027 1 0.0
S1 S+6 0.3101 0.3101 0.3101 1 0.0
D2 D+1 0.4505 0.5655 0.5134 0.5 0.0
D3 D+1 0.1163 0.1681 0.2926 1 0.0
D1 D+1 0.4479 0.4479 0.4479 0.5 0.0
Al1 Al+3 0 0 0 1 0.0
O5 O-2 0.0467 0.1374 0.2993 1 0.0
O2 O-2 0.3757 0.3757 0.3757 0.5 0.0
O1 O-2 0.2397 0.2397 0.2397 0.5 0.0
O6 O-2 0.017 -0.0171 0.1505 1 0.0
D6 D+1 0.0428 0.9153 0.1856 1 0.0
O4 O-2 0.2177 0.3775 0.2942 0.5 0.0
D4 D+1 -0.0041 0.1952 0.2848 1 0.0
N1 N-3 0.5 0.5 0.5 1 0.0
O3 O-2 0.3139 0.2649 0.4194 0.5 0.0
